data_7046370
loop_
_publ_author_name
'Markiewicz, G.'
'Walczak, A.'
'Perlitius, F.'
'Piasecka, M.'
'Harrowfield, J. M.'
'Stefankiewicz, A. R.'

_publ_section_title
;
 Photoswitchable transition metal complexes with azobenzene-functionalized
 imine-based ligands: structural and kinetic analysis.
;
_journal_issue 40
_journal_name_full 'Dalton transactions (Cambridge, England : 2003)'
_journal_page_first 14254
_journal_page_last 14262
_journal_paper_doi 10.1039/c8dt00590g
_journal_volume 47
_journal_year 2018
_chemical_formula_moiety 'C76 H56 Fe2 N12 O5'
_chemical_formula_sum 'C76 H56 Fe2 N12 O5'
_chemical_formula_weight 1329.02
_space_group_crystal_system triclinic
_space_group_IT_number 2
_space_group_name_Hall '-P 1'
_space_group_name_H-M_alt 'P -1'
_symmetry_space_group_name_Hall '-P 1'
_symmetry_space_group_name_H-M 'P -1'
_atom_sites_solution_hydrogens geom
_audit_creation_date 2018-05-07
_audit_creation_method
;
Olex2 1.2
(compiled 2017.03.02 svn.r3394 for OlexSys, GUI svn.r5324)
;
_audit_update_record
;
2018-05-07 deposited with the CCDC.
2018-05-08 downloaded from the CCDC.
;
_cell_angle_alpha 80.582(5)
_cell_angle_beta 75.100(5)
_cell_angle_gamma 76.309(5)
_cell_formula_units_Z 2
_cell_length_a 10.5729(6)
_cell_length_b 17.7529(12)
_cell_length_c 18.6545(12)
_cell_measurement_reflns_used 4565
_cell_measurement_temperature 293(2)
_cell_measurement_theta_max 25.6610
_cell_measurement_theta_min 1.5420
_cell_volume 3267.8(4)
_computing_cell_refinement 'CrysAlisPro 1.171.38.41r (Rigaku OD, 2015)'
_computing_data_collection 'CrysAlisPro 1.171.38.41r (Rigaku OD, 2015)'
_computing_data_reduction 'CrysAlisPro 1.171.38.41r (Rigaku OD, 2015)'
_computing_molecular_graphics 'Olex2 (Dolomanov et al., 2009)'
_computing_publication_material 'Olex2 (Dolomanov et al., 2009)'
_computing_structure_refinement 'ShelXL (Sheldrick, 2015)'
_computing_structure_solution 'ShelXT (Sheldrick, 2015)'
_diffrn_ambient_temperature 293(2)
_diffrn_detector 'CCD plate'
_diffrn_detector_area_resol_mean 8.0296
_diffrn_detector_type EosS2
_diffrn_measured_fraction_theta_full 0.994
_diffrn_measured_fraction_theta_max 0.994
_diffrn_measurement_details
;
List of Runs (angles in degrees, time in seconds):

  # Type    Start    End  Width  t~exp~   \w     \q     \k     \f   Frames
#--------------------------------------------------------------------------
  1  \w     35.00 115.00   1.00    8.00    --   24.65 178.00 -30.00   80
  2  \w   -101.00   7.00   1.00    8.00    --  -27.22 -57.00-150.00  108
  3  \w   -108.00  14.00   1.00    8.00    --  -27.22 -77.00 -30.00  122
  4  \w    -62.00  47.00   1.00    8.00    --  -27.22  57.00   0.00  109
  5  \w    -20.00  26.00   1.00    8.00    --  -27.22 -99.00  60.00   46
  6  \w    -62.00  47.00   1.00    8.00    --  -27.22  57.00  90.00  109
  7  \w   -111.00  53.00   1.00    8.00    --  -27.22 -19.00   0.00  164
  8  \w   -101.00   7.00   1.00    8.00    --  -27.22 -57.00 150.00  108
  9  \w    -76.00  52.00   1.00    8.00    --  -27.22  38.00-150.00  128
 10  \w   -118.00 -34.00   1.00    8.00    --  -27.22 178.00 -30.00   84
 11  \w    -63.00 112.00   1.00    8.00    --   24.65   0.00-180.00  175
 12  \w     35.00 115.00   1.00    8.00    --   24.65 178.00-120.00   80
 13  \w    -45.00  -6.00   1.00    8.00    --   24.65 130.00 179.22   39
 14  \w    -49.00  59.00   1.00    8.00    --   24.65 -57.00  60.00  108
 15  \w    -10.00  99.00   1.00    8.00    --   24.65  57.00 -30.00  109
 16  \w    -20.00  26.00   1.00    8.00    --  -27.22 -99.00   0.00   46
 17  \w    -20.00  26.00   1.00    8.00    --  -27.22 -99.00  90.00   46
 18  \w   -116.00 -38.00   1.00    8.00    --  -27.22-176.00-162.00   78
 19  \w    -63.00 112.00   1.00    8.00    --   24.65   0.00-120.00  175
 20  \w    -63.00 112.00   1.00    8.00    --   24.65   0.00 -90.00  175
 21  \w    -63.00 112.00   1.00    8.00    --   24.65   0.00 -60.00  175
 22  \w    -63.00  54.00   1.00    8.00    --   24.65   0.00 -30.00  117
 23  \w    -63.00 112.00   1.00    8.00    --   24.65   0.00-150.00  175
;
_diffrn_measurement_device 'four-circle diffractometer'
_diffrn_measurement_device_type 'New Xcalibur, EosS2'
_diffrn_measurement_method '\w scans'
_diffrn_orient_matrix_type 'CrysAlisPro convention (1999,Acta A55,543-557)'
_diffrn_orient_matrix_UB_11 -0.0262467000
_diffrn_orient_matrix_UB_12 -0.0166737000
_diffrn_orient_matrix_UB_13 0.0364577000
_diffrn_orient_matrix_UB_21 -0.0082410000
_diffrn_orient_matrix_UB_22 0.0361360000
_diffrn_orient_matrix_UB_23 0.0139294000
_diffrn_orient_matrix_UB_31 -0.0653609000
_diffrn_orient_matrix_UB_32 0.0113024000
_diffrn_orient_matrix_UB_33 -0.0066102000
_diffrn_radiation_monochromator graphite
_diffrn_radiation_probe x-ray
_diffrn_radiation_type MoK\a
_diffrn_radiation_wavelength 0.71073
_diffrn_reflns_av_R_equivalents 0.2483
_diffrn_reflns_av_unetI/netI 0.1346
_diffrn_reflns_Laue_measured_fraction_full 0.994
_diffrn_reflns_Laue_measured_fraction_max 0.994
_diffrn_reflns_limit_h_max 11
_diffrn_reflns_limit_h_min -11
_diffrn_reflns_limit_k_max 19
_diffrn_reflns_limit_k_min -19
_diffrn_reflns_limit_l_max 20
_diffrn_reflns_limit_l_min -20
_diffrn_reflns_number 100798
_diffrn_reflns_point_group_measured_fraction_full 0.994
_diffrn_reflns_point_group_measured_fraction_max 0.994
_diffrn_reflns_theta_full 23.533
_diffrn_reflns_theta_max 23.533
_diffrn_reflns_theta_min 4.110
_diffrn_source 'fine-focus sealed X-ray tube'
_diffrn_source_type 'Enhance (Mo) X-ray Source'
_exptl_absorpt_coefficient_mu 0.507
_exptl_absorpt_correction_T_max 1.00000
_exptl_absorpt_correction_T_min 0.98325
_exptl_absorpt_correction_type multi-scan
_exptl_absorpt_process_details
;
CrysAlisPro 1.171.38.41r (Rigaku Oxford Diffraction, 2015)
Empirical absorption correction using spherical harmonics,
 implemented in SCALE3 ABSPACK scaling algorithm.
;
_exptl_crystal_colour 'clear reddish red'
_exptl_crystal_colour_lustre clear
_exptl_crystal_colour_modifier reddish
_exptl_crystal_colour_primary red
_exptl_crystal_density_diffrn 1.351
_exptl_crystal_description plate
_exptl_crystal_F_000 1376
_exptl_crystal_size_max 0.3
_exptl_crystal_size_mid 0.2
_exptl_crystal_size_min 0.05
_refine_diff_density_max 0.250
_refine_diff_density_min -0.237
_refine_diff_density_rms 0.055
_refine_ls_extinction_method none
_refine_ls_goodness_of_fit_ref 1.011
_refine_ls_hydrogen_treatment constr
_refine_ls_matrix_type full
_refine_ls_number_parameters 856
_refine_ls_number_reflns 9648
_refine_ls_number_restraints 0
_refine_ls_restrained_S_all 1.011
_refine_ls_R_factor_all 0.1519
_refine_ls_R_factor_gt 0.0669
_refine_ls_shift/su_max 0.001
_refine_ls_shift/su_mean 0.000
_refine_ls_structure_factor_coef Fsqd
_refine_ls_weighting_details 'w=1/[\s^2^(Fo^2^)+(0.0163P)^2^+1.3926P] where P=(Fo^2^+2Fc^2^)/3'
_refine_ls_weighting_scheme calc
_refine_ls_wR_factor_gt 0.0928
_refine_ls_wR_factor_ref 0.1168
_reflns_Friedel_coverage 0.000
_reflns_number_gt 5083
_reflns_number_total 9648
_reflns_threshold_expression 'I > 2\s(I)'
_cod_data_source_file c8dt00590g2.cif
_cod_data_source_block fe2(l1-h)4o
_cod_depositor_comments 'Adding full bibliography for 7046366--7046370.cif.'
_cod_database_code 7046370
_shelx_shelxl_version_number 2016/6
_chemical_oxdiff_formula FeC30H60N10O6
_shelx_space_group_comment
;
The symmetry employed for this shelxl refinement is uniquely defined
by the following loop, which should always be used as a source of
symmetry information in preference to the above space-group names.
They are only intended as comments.
;
_reflns_odcompleteness_completeness 99.96
_reflns_odcompleteness_iscentric 1
_reflns_odcompleteness_theta 26.32
_olex2_refinement_description
;
1. Fixed Uiso
 At 1.2 times of:
  All C(H) groups
2. Uiso/Uaniso restraints and constraints
N2B': within 2A with sigma of 0.04 and sigma for terminal atoms of 0.08
N3B': within 2A with sigma of 0.04 and sigma for terminal atoms of 0.08
3.a Aromatic/amide H refined with riding coordinates:
 C13A(H13A), C12A(H12A), C7A'(H7A'), C7B'(H7B'), C13B(H13B), C10A(H10A),
 C7A(H7A), C9A'(H9A'), C9A(H9A), C5A'(H5A'), C7B(H7B), C9B(H9B), C2(H2),
 C2A(H2A), C3(H3), C5A(H5A), C4(H4), C2A'(H2A'), C3A'(H3A'), C10B(H10B),
 C12B(H12B), C3A(H3A), C4A'(H4A'), C19B(H19B), C4A(H4A), C5B'(H5B'), C18B(H18B),
  C15A(H15A), C5B(H5B), C2B(H2B), C19A(H19A), C4B'(H4B'), C9B'(H9B'),
 C3B'(H3B'), C7(H7), C2B'(H2B'), C17B(H17B), C15B(H15B), C4B(H4B), C8(H8),
 C9(H9), C10(H10), C11(H11), C17A(H17A), C3B(H3B), C16A(H16A), C18A(H18A),
 C13(H13), C14(H14), C16B(H16B), C15(H15), C16(H16), C17(H17), C18(H18),
 C19(H19), C1C(H1C)
;
_olex2_submission_special_instructions 'No special instructions were received'
_oxdiff_exptl_absorpt_empirical_details
;
Empirical correction (ABSPACK) includes:
- Absorption correction using spherical harmonics
- Frame scaling
;
_oxdiff_exptl_absorpt_empirical_full_max 1.039
_oxdiff_exptl_absorpt_empirical_full_min 0.963
_publcif_funding_html
;
;

loop_
_space_group_symop_operation_xyz
'x, y, z'
'-x, -y, -z'

loop_
_atom_site_label
_atom_site_type_symbol
_atom_site_fract_x
_atom_site_fract_y
_atom_site_fract_z
_atom_site_U_iso_or_equiv
_atom_site_adp_type
_atom_site_occupancy
_atom_site_site_symmetry_order
_atom_site_calc_flag
_atom_site_refinement_flags_posn
_atom_site_refinement_flags_adp
_atom_site_disorder_assembly
_atom_site_disorder_group
Fe1A Fe 0.62347(7) 0.14294(4) 0.57993(4) 0.0414(2) Uani 1 1 d . . . .
Fe1B Fe 0.54601(7) 0.34565(4) 0.57498(4) 0.0495(2) Uani 1 1 d . . . .
O1A O 0.7167(3) 0.08189(18) 0.50003(17) 0.0478(9) Uani 1 1 d . . . .
O1A' O 0.5489(3) 0.10706(19) 0.67920(17) 0.0521(10) Uani 1 1 d . . . .
O005 O 0.6090(3) 0.24556(17) 0.56252(17) 0.0502(9) Uani 1 1 d . . . .
O1B O 0.4361(4) 0.3960(2) 0.50789(19) 0.0602(10) Uani 1 1 d . . . .
O1B' O 0.5851(4) 0.3945(2) 0.64781(18) 0.0614(10) Uani 1 1 d . . . .
N1A' N 0.4473(4) 0.1281(2) 0.5514(2) 0.0398(10) Uani 1 1 d . . . .
N1B' N 0.7126(4) 0.3860(2) 0.4994(2) 0.0506(12) Uani 1 1 d . . . .
N1A N 0.8159(4) 0.1262(2) 0.6058(2) 0.0444(11) Uani 1 1 d . . . .
N1B N 0.3594(4) 0.3272(2) 0.6524(2) 0.0538(12) Uani 1 1 d . . . .
N2A' N 0.4726(4) 0.1389(2) 0.2445(2) 0.0528(12) Uani 1 1 d . . . .
N3A' N 0.3985(4) 0.1032(3) 0.2271(2) 0.0539(12) Uani 1 1 d . . . .
N3A N 0.8737(4) 0.1422(3) 0.9283(3) 0.0660(14) Uani 1 1 d . . . .
N2A N 0.8643(4) 0.1983(3) 0.8793(3) 0.0668(14) Uani 1 1 d . . . .
C13A C 0.4053(4) 0.0741(3) 0.4484(3) 0.0445(13) Uani 1 1 d . . . .
H13A H 0.371801 0.034870 0.482154 0.053 Uiso 1 1 calc R . . .
C12A C 0.4108(4) 0.0756(3) 0.3736(3) 0.0445(13) Uani 1 1 d . . . .
H12A H 0.380916 0.037723 0.357089 0.053 Uiso 1 1 calc R . . .
N2B N 0.2770(5) 0.3216(3) 0.9640(3) 0.0704(14) Uani 1 1 d . . . .
C6A' C 0.3245(5) 0.1011(3) 0.6795(3) 0.0423(13) Uani 1 1 d . . . .
C7A' C 0.3432(5) 0.1118(3) 0.5998(3) 0.0449(13) Uani 1 1 d . . . .
H7A' H 0.272774 0.106502 0.581062 0.054 Uiso 1 1 calc R . . .
C8A' C 0.4492(4) 0.1304(3) 0.4740(3) 0.0382(13) Uani 1 1 d . . . .
C8A C 0.8245(5) 0.1442(3) 0.6765(3) 0.0431(13) Uani 1 1 d . . . .
C7B' C 0.8017(5) 0.4123(3) 0.5180(3) 0.0535(15) Uani 1 1 d . . . .
H7B' H 0.872317 0.424871 0.479982 0.064 Uiso 1 1 calc R . . .
C1A' C 0.4271(5) 0.0990(3) 0.7160(3) 0.0440(13) Uani 1 1 d . . . .
C1A C 0.8333(5) 0.0865(3) 0.4545(3) 0.0428(13) Uani 1 1 d . . . .
C6A C 0.9382(5) 0.1055(3) 0.4778(3) 0.0438(13) Uani 1 1 d . . . .
C13B C 0.7580(5) 0.3119(3) 0.3938(3) 0.0610(16) Uani 1 1 d . . . .
H13B H 0.787237 0.266675 0.423156 0.073 Uiso 1 1 calc R . . .
C10A C 0.5068(5) 0.1890(3) 0.3477(3) 0.0524(15) Uani 1 1 d . . . .
H10A H 0.541404 0.227764 0.313815 0.063 Uiso 1 1 calc R . . .
C7A C 0.9235(5) 0.1202(3) 0.5532(3) 0.0505(14) Uani 1 1 d . . . .
H7A H 1.000133 0.126092 0.565582 0.061 Uiso 1 1 calc R . . .
N3B N 0.1791(5) 0.3704(3) 0.9926(3) 0.0736(15) Uani 1 1 d . . . .
C9A' C 0.5015(5) 0.1869(3) 0.4227(3) 0.0483(14) Uani 1 1 d . . . .
H9A' H 0.533647 0.224038 0.438927 0.058 Uiso 1 1 calc R . . .
C11A C 0.4608(5) 0.1336(3) 0.3230(3) 0.0455(14) Uani 1 1 d . . . .
C9A C 0.7947(5) 0.0934(3) 0.7399(3) 0.0531(15) Uani 1 1 d . . . .
H9A H 0.766742 0.048357 0.736874 0.064 Uiso 1 1 calc R . . .
C11B C 0.2922(6) 0.3240(3) 0.8845(3) 0.0602(16) Uani 1 1 d . . . .
C1 C 0.8424(5) 0.1781(3) 0.8121(3) 0.0538(15) Uani 1 1 d . . . .
C6B' C 0.8017(6) 0.4241(3) 0.5926(3) 0.0509(15) Uani 1 1 d . . . .
C5A' C 0.1992(5) 0.0897(3) 0.7236(3) 0.0591(16) Uani 1 1 d . . . .
H5A' H 0.130976 0.090182 0.700297 0.071 Uiso 1 1 calc R . . .
C7B C 0.2669(6) 0.3134(3) 0.6258(3) 0.0619(16) Uani 1 1 d . . . .
H7B H 0.196931 0.294962 0.659961 0.074 Uiso 1 1 calc R . . .
C6B C 0.2615(6) 0.3239(3) 0.5482(4) 0.0614(16) Uani 1 1 d . . . .
C14A C 0.4116(6) 0.1062(3) 0.1480(3) 0.0516(15) Uani 1 1 d . . . .
C9B C 0.4366(6) 0.2884(3) 0.7679(3) 0.0621(16) Uani 1 1 d . . . .
H9B H 0.519850 0.265026 0.741136 0.075 Uiso 1 1 calc R . . .
C1B C 0.3439(6) 0.3654(3) 0.4933(3) 0.0537(15) Uani 1 1 d . . . .
C2 C 0.8560(5) 0.2142(3) 0.6816(3) 0.0587(16) Uani 1 1 d . . . .
H2 H 0.870927 0.249794 0.639448 0.070 Uiso 1 1 calc R . . .
C2A C 0.8557(5) 0.0719(3) 0.3803(3) 0.0561(15) Uani 1 1 d . . . .
H2A H 0.788500 0.058490 0.364242 0.067 Uiso 1 1 calc R . . .
C8B' C 0.7238(5) 0.3826(3) 0.4218(3) 0.0525(15) Uani 1 1 d . . . .
C3 C 0.8651(5) 0.2310(3) 0.7501(3) 0.0647(17) Uani 1 1 d . . . .
H3 H 0.886543 0.277863 0.753941 0.078 Uiso 1 1 calc R . . .
C1B' C 0.6920(6) 0.4174(3) 0.6531(3) 0.0591(16) Uani 1 1 d . . . .
C5A C 1.0579(5) 0.1090(3) 0.4262(3) 0.0658(17) Uani 1 1 d . . . .
H5A H 1.127807 0.120106 0.441678 0.079 Uiso 1 1 calc R . . .
C4 C 0.8062(5) 0.1091(3) 0.8075(3) 0.0582(16) Uani 1 1 d . . . .
H4 H 0.789929 0.073715 0.849728 0.070 Uiso 1 1 calc R . . .
C2A' C 0.4002(5) 0.0860(3) 0.7940(3) 0.0606(16) Uani 1 1 d . . . .
H2A' H 0.467391 0.083889 0.818532 0.073 Uiso 1 1 calc R . . .
C3A' C 0.2760(6) 0.0762(3) 0.8347(3) 0.0684(18) Uani 1 1 d . . . .
H3A' H 0.259362 0.068351 0.886508 0.082 Uiso 1 1 calc R . . .
N2B' N 0.6864(5) 0.3572(3) 0.2055(3) 0.0914(19) Uani 1 1 d . U A 1
C10B C 0.4136(6) 0.2876(3) 0.8442(3) 0.0642(17) Uani 1 1 d . . . .
H10B H 0.480755 0.262115 0.868723 0.077 Uiso 1 1 calc R . . .
C12B C 0.7491(6) 0.3078(4) 0.3226(3) 0.0688(18) Uani 1 1 d . . . .
H12B H 0.772074 0.259761 0.303903 0.083 Uiso 1 1 calc R . . .
C3A C 0.9745(6) 0.0770(3) 0.3313(3) 0.0668(17) Uani 1 1 d . . . .
H3A H 0.986937 0.066967 0.282272 0.080 Uiso 1 1 calc R . . .
N3B' N 0.6801(5) 0.4174(3) 0.1668(4) 0.0931(19) Uani 1 1 d . U A 1
C8B C 0.3367(6) 0.3238(3) 0.7312(3) 0.0550(15) Uani 1 1 d . . . .
C4A' C 0.1757(6) 0.0779(3) 0.7992(3) 0.0704(18) Uani 1 1 d . . . .
H4A' H 0.091875 0.070986 0.827146 0.084 Uiso 1 1 calc R . . .
C5 C 0.7074(6) 0.3730(5) 0.2794(3) 0.0712(19) Uani 1 1 d . . . .
C19B C 0.0529(6) 0.4223(4) 1.1042(4) 0.0706(18) Uani 1 1 d . . . .
H19B H 0.007559 0.460557 1.074204 0.085 Uiso 1 1 calc R . . .
C14B C 0.1578(6) 0.3664(4) 1.0722(3) 0.0624(16) Uani 1 1 d . . . .
C4A C 1.0769(6) 0.0967(4) 0.3532(3) 0.0737(19) Uani 1 1 d . . . .
H4A H 1.156729 0.101528 0.319081 0.088 Uiso 1 1 calc R . . .
C6 C 0.8975(5) 0.1604(4) 0.9958(3) 0.0647(17) Uani 1 1 d . . . .
C5B' C 0.9131(6) 0.4481(3) 0.6033(4) 0.0696(18) Uani 1 1 d . . . .
H5B' H 0.985692 0.452265 0.563327 0.083 Uiso 1 1 calc R . . .
C18B C 0.0155(6) 0.4214(4) 1.1806(4) 0.0762(19) Uani 1 1 d . . . .
H18B H -0.054715 0.459430 1.202084 0.091 Uiso 1 1 calc R . . .
C15A C 0.5228(6) 0.1214(4) 0.0960(3) 0.0743(19) Uani 1 1 d . . . .
H15A H 0.594162 0.131202 0.111053 0.089 Uiso 1 1 calc R . . .
C5B C 0.1654(6) 0.2929(4) 0.5283(4) 0.081(2) Uani 1 1 d . . . .
H5B H 0.110823 0.264885 0.564658 0.097 Uiso 1 1 calc R . . .
C2B C 0.3250(7) 0.3770(3) 0.4203(4) 0.078(2) Uani 1 1 d . . . .
H2B H 0.375944 0.406773 0.383579 0.094 Uiso 1 1 calc R . . .
C19A C 0.3074(6) 0.0908(3) 0.1262(3) 0.0720(18) Uani 1 1 d . . . .
H19A H 0.233071 0.079091 0.161717 0.086 Uiso 1 1 calc R . . .
C4B' C 0.9151(7) 0.4651(4) 0.6708(4) 0.082(2) Uani 1 1 d . . . .
H4B' H 0.990201 0.479496 0.677172 0.098 Uiso 1 1 calc R . . .
C9B' C 0.6854(6) 0.4490(4) 0.3776(3) 0.0741(18) Uani 1 1 d . . . .
H9B' H 0.665264 0.497127 0.395888 0.089 Uiso 1 1 calc R . . .
C3B' C 0.8071(8) 0.4612(4) 0.7305(4) 0.086(2) Uani 1 1 d . . . .
H3B' H 0.808537 0.474949 0.776235 0.103 Uiso 1 1 calc R . . .
C7 C 0.6761(6) 0.4451(4) 0.3052(4) 0.082(2) Uani 1 1 d . . . .
H7 H 0.649409 0.490187 0.274909 0.099 Uiso 1 1 calc R . . .
C2B' C 0.6971(7) 0.4371(3) 0.7224(3) 0.0764(19) Uani 1 1 d . . . .
H2B' H 0.625509 0.433880 0.763144 0.092 Uiso 1 1 calc R . . .
C17B C 0.0808(7) 0.3652(5) 1.2248(4) 0.085(2) Uani 1 1 d . . . .
H17B H 0.054361 0.364516 1.276405 0.101 Uiso 1 1 calc R . . .
C15B C 0.2240(6) 0.3106(4) 1.1171(4) 0.085(2) Uani 1 1 d . . . .
H15B H 0.295607 0.273222 1.095807 0.102 Uiso 1 1 calc R . . .
C4B C 0.1519(7) 0.3037(4) 0.4556(5) 0.095(2) Uani 1 1 d . . . .
H4B H 0.088764 0.283113 0.442674 0.114 Uiso 1 1 calc R . . .
C8 C 0.1912(6) 0.3581(4) 0.8484(3) 0.081(2) Uani 1 1 d . . . .
H8 H 0.108061 0.381071 0.875584 0.097 Uiso 1 1 calc R . . .
C9 C 0.2119(6) 0.3585(4) 0.7725(3) 0.082(2) Uani 1 1 d . . . .
H9 H 0.143081 0.381886 0.748622 0.098 Uiso 1 1 calc R . . .
C10 C 0.8955(7) 0.1029(4) 1.0526(4) 0.091(2) Uani 1 1 d . . . .
H10 H 0.883359 0.054552 1.045927 0.109 Uiso 1 1 calc R . . .
C11 C 0.9195(6) 0.2315(4) 1.0042(4) 0.091(2) Uani 1 1 d . . . .
H11 H 0.923065 0.271340 0.965023 0.110 Uiso 1 1 calc R . . .
C17A C 0.9357(7) 0.1833(5) 1.1295(4) 0.100(3) Uani 1 1 d . . . .
H17A H 0.952293 0.190456 1.174327 0.120 Uiso 1 1 calc R . . .
C3B C 0.2335(8) 0.3455(4) 0.4021(5) 0.093(2) Uani 1 1 d . . . .
H3B H 0.225696 0.352268 0.352833 0.112 Uiso 1 1 calc R . . .
C16A C 0.5284(7) 0.1222(4) 0.0216(4) 0.094(2) Uani 1 1 d . . . .
H16A H 0.604017 0.132378 -0.013729 0.113 Uiso 1 1 calc R . . .
C18A C 0.3129(7) 0.0927(4) 0.0511(4) 0.093(2) Uani 1 1 d . . . .
H18A H 0.241117 0.083465 0.035976 0.112 Uiso 1 1 calc R . . .
C12 C 0.6532(7) 0.4016(6) 0.0944(4) 0.097(3) Uani 1 1 d . . . .
C13 C 0.4236(8) 0.1080(4) -0.0010(4) 0.100(3) Uani 1 1 d . . . .
H13 H 0.427829 0.108763 -0.051476 0.120 Uiso 1 1 calc R . . .
C14 C 0.9362(7) 0.2418(5) 1.0733(5) 0.102(2) Uani 1 1 d . . . .
H14 H 0.947859 0.289965 1.080853 0.123 Uiso 1 1 calc R . . .
C16B C 0.1851(8) 0.3096(4) 1.1936(4) 0.100(2) Uani 1 1 d . . . .
H16B H 0.229674 0.271264 1.223977 0.120 Uiso 1 1 calc R . . .
C15 C 0.9114(8) 0.1152(5) 1.1209(4) 0.118(3) Uani 1 1 d . . . .
H15 H 0.905127 0.076109 1.160666 0.141 Uiso 1 1 calc R . . .
C16 C 0.5976(7) 0.3426(5) 0.0842(4) 0.108(3) Uani 1 1 d . . . .
H16 H 0.572641 0.306155 0.124057 0.130 Uiso 1 1 calc R . . .
C17 C 0.6757(9) 0.4473(5) -0.0326(4) 0.136(3) Uani 1 1 d . . . .
H17 H 0.704047 0.482408 -0.072985 0.163 Uiso 1 1 calc R . . .
C18 C 0.6932(8) 0.4543(5) 0.0360(5) 0.123(3) Uani 1 1 d . . . .
H18 H 0.731496 0.493976 0.042626 0.148 Uiso 1 1 calc R . . .
C19 C 0.6186(9) 0.3910(6) -0.0435(4) 0.122(3) Uani 1 1 d . . . .
H19 H 0.606297 0.388480 -0.090622 0.147 Uiso 1 1 calc R . . .
C1C C 0.5787(7) 0.3376(5) 0.0147(5) 0.117(3) Uani 1 1 d . . . .
H1C H 0.539449 0.298524 0.007615 0.140 Uiso 1 1 calc R . . .

loop_
_atom_site_aniso_label
_atom_site_aniso_U_11
_atom_site_aniso_U_22
_atom_site_aniso_U_33
_atom_site_aniso_U_23
_atom_site_aniso_U_13
_atom_site_aniso_U_12
Fe1A 0.0423(5) 0.0482(5) 0.0364(4) -0.0079(4) -0.0087(4) -0.0126(4)
Fe1B 0.0602(5) 0.0497(5) 0.0426(5) -0.0086(4) -0.0148(4) -0.0133(4)
O1A 0.040(2) 0.060(2) 0.046(2) -0.0223(19) -0.0039(18) -0.0119(18)
O1A' 0.047(2) 0.079(3) 0.036(2) -0.0005(19) -0.0097(18) -0.027(2)
O005 0.058(2) 0.038(2) 0.059(2) -0.0045(18) -0.0207(19) -0.0107(17)
O1B 0.069(3) 0.060(3) 0.056(2) -0.002(2) -0.025(2) -0.013(2)
O1B' 0.080(3) 0.068(3) 0.048(2) -0.018(2) -0.016(2) -0.028(2)
N1A' 0.043(3) 0.046(3) 0.031(3) -0.004(2) -0.009(2) -0.010(2)
N1B' 0.066(3) 0.047(3) 0.043(3) -0.010(2) -0.014(2) -0.015(2)
N1A 0.038(3) 0.058(3) 0.039(3) -0.006(2) -0.015(2) -0.007(2)
N1B 0.055(3) 0.059(3) 0.047(3) -0.010(2) -0.011(3) -0.008(3)
N2A' 0.064(3) 0.064(3) 0.035(3) -0.009(2) -0.011(2) -0.019(3)
N3A' 0.057(3) 0.067(3) 0.037(3) -0.006(2) -0.015(2) -0.008(3)
N3A 0.069(3) 0.086(4) 0.048(3) -0.013(3) -0.014(3) -0.021(3)
N2A 0.074(4) 0.086(4) 0.047(3) -0.022(3) -0.017(3) -0.018(3)
C13A 0.048(3) 0.049(4) 0.041(3) 0.002(3) -0.019(3) -0.014(3)
C12A 0.044(3) 0.052(4) 0.047(4) -0.007(3) -0.019(3) -0.017(3)
N2B 0.077(4) 0.070(4) 0.058(4) -0.010(3) -0.004(3) -0.014(3)
C6A' 0.036(3) 0.055(4) 0.036(3) -0.011(3) -0.009(3) -0.007(3)
C7A' 0.047(4) 0.049(3) 0.042(3) -0.007(3) -0.017(3) -0.008(3)
C8A' 0.031(3) 0.049(3) 0.037(3) -0.005(3) -0.015(3) -0.007(3)
C8A 0.036(3) 0.059(4) 0.037(3) -0.008(3) -0.014(3) -0.004(3)
C7B' 0.060(4) 0.049(4) 0.053(4) -0.001(3) -0.011(3) -0.016(3)
C1A' 0.047(4) 0.046(3) 0.037(3) -0.001(3) -0.006(3) -0.014(3)
C1A 0.041(4) 0.037(3) 0.044(4) -0.010(3) -0.006(3) 0.004(3)
C6A 0.034(3) 0.054(4) 0.041(3) -0.008(3) -0.007(3) -0.006(3)
C13B 0.079(4) 0.058(4) 0.049(4) -0.010(3) -0.018(3) -0.014(3)
C10A 0.064(4) 0.054(4) 0.043(4) 0.008(3) -0.019(3) -0.023(3)
C7A 0.040(3) 0.069(4) 0.048(4) -0.009(3) -0.018(3) -0.011(3)
N3B 0.079(4) 0.080(4) 0.053(4) -0.012(3) -0.006(3) -0.007(3)
C9A' 0.056(4) 0.052(4) 0.044(4) -0.008(3) -0.016(3) -0.017(3)
C11A 0.040(3) 0.062(4) 0.035(3) -0.014(3) -0.010(3) -0.005(3)
C9A 0.060(4) 0.062(4) 0.042(4) -0.002(3) -0.018(3) -0.017(3)
C11B 0.074(5) 0.058(4) 0.045(4) -0.006(3) -0.010(4) -0.008(4)
C1 0.060(4) 0.057(4) 0.048(4) -0.015(3) -0.017(3) -0.005(3)
C6B' 0.072(4) 0.043(3) 0.046(4) -0.004(3) -0.026(3) -0.016(3)
C5A' 0.044(4) 0.085(4) 0.049(4) -0.004(3) -0.008(3) -0.018(3)
C7B 0.047(4) 0.065(4) 0.070(5) -0.016(3) -0.007(3) -0.004(3)
C6B 0.058(4) 0.068(4) 0.063(5) -0.022(4) -0.022(4) -0.002(3)
C14A 0.062(4) 0.057(4) 0.034(3) -0.007(3) -0.009(3) -0.010(3)
C9B 0.064(4) 0.069(4) 0.049(4) -0.009(3) -0.006(3) -0.009(3)
C1B 0.056(4) 0.050(4) 0.056(4) -0.013(3) -0.026(4) 0.008(3)
C2 0.065(4) 0.063(4) 0.052(4) -0.005(3) -0.019(3) -0.017(3)
C2A 0.045(4) 0.073(4) 0.050(4) -0.020(3) -0.008(3) -0.006(3)
C8B' 0.059(4) 0.056(4) 0.043(4) -0.011(3) -0.004(3) -0.016(3)
C3 0.080(4) 0.058(4) 0.068(4) -0.018(4) -0.030(4) -0.015(3)
C1B' 0.079(5) 0.048(4) 0.061(4) -0.006(3) -0.033(4) -0.015(3)
C5A 0.040(4) 0.096(5) 0.059(4) -0.013(4) -0.004(3) -0.015(3)
C4 0.066(4) 0.071(4) 0.039(4) -0.001(3) -0.017(3) -0.015(3)
C2A' 0.057(4) 0.088(5) 0.043(4) 0.003(3) -0.015(3) -0.029(3)
C3A' 0.065(4) 0.105(5) 0.032(3) -0.005(3) -0.001(3) -0.023(4)
N2B' 0.094(4) 0.085(5) 0.080(5) 0.001(4) 0.010(3) -0.027(4)
C10B 0.064(4) 0.065(4) 0.054(4) -0.006(3) -0.011(3) 0.001(3)
C12B 0.092(5) 0.071(5) 0.047(4) -0.010(4) -0.007(4) -0.032(4)
C3A 0.059(4) 0.099(5) 0.041(4) -0.016(3) -0.009(3) -0.011(4)
N3B' 0.088(4) 0.084(5) 0.104(5) -0.005(4) -0.010(4) -0.027(4)
C8B 0.064(4) 0.056(4) 0.043(4) -0.003(3) -0.015(3) -0.007(3)
C4A' 0.049(4) 0.109(5) 0.048(4) -0.007(4) 0.002(3) -0.023(4)
C5 0.070(5) 0.107(6) 0.039(4) -0.025(4) -0.002(3) -0.022(4)
C19B 0.076(5) 0.079(5) 0.057(5) -0.010(4) -0.019(4) -0.013(4)
C14B 0.071(5) 0.069(5) 0.048(4) -0.015(4) -0.004(4) -0.020(4)
C4A 0.049(4) 0.116(6) 0.050(4) -0.013(4) 0.009(3) -0.024(4)
C6 0.061(4) 0.096(5) 0.046(4) -0.016(4) -0.015(3) -0.025(4)
C5B' 0.078(5) 0.064(4) 0.079(5) -0.010(4) -0.035(4) -0.018(4)
C18B 0.072(5) 0.088(5) 0.071(5) -0.028(4) -0.007(4) -0.015(4)
C15A 0.073(5) 0.113(6) 0.046(4) -0.020(4) -0.016(4) -0.025(4)
C5B 0.056(4) 0.084(5) 0.110(6) -0.033(5) -0.030(4) -0.003(4)
C2B 0.105(6) 0.059(4) 0.079(5) -0.010(4) -0.046(4) -0.002(4)
C19A 0.082(5) 0.099(5) 0.048(4) 0.000(4) -0.024(4) -0.039(4)
C4B' 0.099(6) 0.076(5) 0.091(6) -0.007(5) -0.055(5) -0.023(4)
C9B' 0.095(5) 0.065(5) 0.055(4) -0.012(4) -0.014(4) -0.001(4)
C3B' 0.139(7) 0.075(5) 0.070(5) -0.014(4) -0.060(5) -0.029(5)
C7 0.097(5) 0.082(5) 0.054(5) 0.006(4) -0.018(4) 0.001(4)
C2B' 0.119(6) 0.074(5) 0.055(4) -0.009(3) -0.032(4) -0.041(4)
C17B 0.092(6) 0.115(6) 0.050(4) -0.023(5) -0.012(4) -0.025(5)
C15B 0.090(5) 0.090(5) 0.060(5) -0.010(4) -0.015(4) 0.009(4)
C4B 0.082(6) 0.097(6) 0.128(8) -0.039(6) -0.062(6) 0.001(5)
C8 0.074(5) 0.096(5) 0.052(4) -0.010(4) -0.005(4) 0.015(4)
C9 0.074(5) 0.104(5) 0.051(4) -0.012(4) -0.008(4) 0.009(4)
C10 0.137(6) 0.093(6) 0.060(5) -0.005(4) -0.038(5) -0.041(5)
C11 0.126(6) 0.100(6) 0.071(5) -0.015(4) -0.038(4) -0.046(5)
C17A 0.124(6) 0.128(8) 0.065(5) -0.018(5) -0.047(5) -0.027(6)
C3B 0.116(7) 0.076(6) 0.097(6) -0.028(5) -0.063(6) 0.016(5)
C16A 0.094(6) 0.146(7) 0.050(5) -0.020(4) 0.000(4) -0.053(5)
C18A 0.122(6) 0.127(6) 0.056(5) -0.011(5) -0.042(5) -0.050(5)
C12 0.095(6) 0.154(8) 0.058(5) -0.032(6) -0.030(5) -0.030(5)
C13 0.149(7) 0.136(7) 0.031(4) -0.009(4) -0.016(5) -0.066(6)
C14 0.125(6) 0.107(7) 0.104(7) -0.041(6) -0.052(6) -0.031(5)
C16B 0.123(6) 0.106(6) 0.061(5) -0.016(5) -0.031(5) 0.012(5)
C15 0.190(8) 0.123(7) 0.069(6) 0.007(5) -0.066(6) -0.062(6)
C16 0.120(7) 0.143(8) 0.071(6) 0.001(5) -0.026(5) -0.047(6)
C17 0.215(10) 0.156(9) 0.072(6) 0.003(6) -0.051(6) -0.094(7)
C18 0.161(8) 0.155(8) 0.083(6) -0.017(6) -0.037(6) -0.076(6)
C19 0.174(8) 0.154(9) 0.063(6) -0.003(6) -0.044(6) -0.067(7)
C1C 0.140(7) 0.163(8) 0.077(6) -0.007(6) -0.047(6) -0.065(6)

loop_
_atom_type_symbol
_atom_type_description
_atom_type_scat_dispersion_real
_atom_type_scat_dispersion_imag
_atom_type_scat_source
C C 0.0033 0.0016 'International Tables Vol C Tables 4.2.6.8 and 6.1.1.4'
H H 0.0000 0.0000 'International Tables Vol C Tables 4.2.6.8 and 6.1.1.4'
Fe Fe 0.3463 0.8444 'International Tables Vol C Tables 4.2.6.8 and 6.1.1.4'
N N 0.0061 0.0033 'International Tables Vol C Tables 4.2.6.8 and 6.1.1.4'
O O 0.0106 0.0060 'International Tables Vol C Tables 4.2.6.8 and 6.1.1.4'

loop_
_geom_angle_atom_site_label_1
_geom_angle_atom_site_label_2
_geom_angle_atom_site_label_3
_geom_angle
O1A Fe1A N1A' 84.44(14)
O1A Fe1A N1A 85.17(14)
O1A' Fe1A O1A 127.61(15)
O1A' Fe1A N1A' 87.45(14)
O1A' Fe1A N1A 90.59(15)
O005 Fe1A O1A 117.99(15)
O005 Fe1A O1A' 114.34(15)
O005 Fe1A N1A' 101.90(14)
O005 Fe1A N1A 92.26(14)
N1A' Fe1A N1A 165.21(15)
O005 Fe1B O1B 111.92(15)
O005 Fe1B O1B' 123.02(15)
O005 Fe1B N1B' 95.51(15)
O005 Fe1B N1B 94.92(15)
O1B Fe1B O1B' 125.05(16)
O1B Fe1B N1B' 89.49(16)
O1B Fe1B N1B 85.22(16)
O1B' Fe1B N1B' 85.91(16)
O1B' Fe1B N1B 89.68(17)
N1B' Fe1B N1B 169.47(16)
C1A O1A Fe1A 127.7(3)
C1A' O1A' Fe1A 133.9(3)
Fe1A O005 Fe1B 158.7(2)
C1B O1B Fe1B 123.7(3)
C1B' O1B' Fe1B 133.8(4)
C7A' N1A' Fe1A 123.9(3)
C7A' N1A' C8A' 117.8(4)
C8A' N1A' Fe1A 118.1(3)
C7B' N1B' Fe1B 125.7(4)
C7B' N1B' C8B' 118.3(5)
C8B' N1B' Fe1B 116.0(3)
C8A N1A Fe1A 119.8(3)
C7A N1A Fe1A 120.4(3)
C7A N1A C8A 117.3(4)
C7B N1B Fe1B 118.4(4)
C7B N1B C8B 117.4(5)
C8B N1B Fe1B 124.0(4)
N3A' N2A' C11A 113.7(4)
N2A' N3A' C14A 114.4(4)
N2A N3A C6 114.3(5)
N3A N2A C1 113.1(5)
C12A C13A H13A 119.6
C12A C13A C8A' 120.8(5)
C8A' C13A H13A 119.6
C13A C12A H12A 120.0
C13A C12A C11A 119.9(5)
C11A C12A H12A 120.0
N3B N2B C11B 112.6(5)
C1A' C6A' C7A' 123.0(4)
C5A' C6A' C7A' 118.7(5)
C5A' C6A' C1A' 118.3(5)
N1A' C7A' C6A' 127.0(5)
N1A' C7A' H7A' 116.5
C6A' C7A' H7A' 116.5
C13A C8A' N1A' 121.2(5)
C9A' C8A' N1A' 120.0(4)
C9A' C8A' C13A 118.6(5)
C9A C8A N1A 119.8(5)
C9A C8A C2 120.1(5)
C2 C8A N1A 120.0(5)
N1B' C7B' H7B' 117.1
N1B' C7B' C6B' 125.7(5)
C6B' C7B' H7B' 117.1
O1A' C1A' C6A' 122.6(4)
O1A' C1A' C2A' 118.5(5)
C2A' C1A' C6A' 118.9(5)
O1A C1A C6A 122.5(5)
O1A C1A C2A 119.3(5)
C2A C1A C6A 118.3(5)
C1A C6A C7A 121.6(5)
C5A C6A C1A 118.7(5)
C5A C6A C7A 119.7(5)
C8B' C13B H13B 120.0
C12B C13B H13B 120.0
C12B C13B C8B' 120.0(6)
C9A' C10A H10A 120.0
C9A' C10A C11A 120.1(5)
C11A C10A H10A 120.0
N1A C7A C6A 127.4(5)
N1A C7A H7A 116.3
C6A C7A H7A 116.3
N2B N3B C14B 113.6(5)
C8A' C9A' C10A 120.8(5)
C8A' C9A' H9A' 119.6
C10A C9A' H9A' 119.6
C12A C11A N2A' 123.8(5)
C10A C11A N2A' 116.5(5)
C10A C11A C12A 119.7(5)
C8A C9A H9A 119.9
C4 C9A C8A 120.2(5)
C4 C9A H9A 119.9
C10B C11B N2B 117.3(6)
C8 C11B N2B 123.4(5)
C8 C11B C10B 119.2(5)
C3 C1 N2A 115.4(5)
C3 C1 C4 120.6(5)
C4 C1 N2A 124.0(5)
C1B' C6B' C7B' 122.3(5)
C1B' C6B' C5B' 119.7(5)
C5B' C6B' C7B' 117.8(6)
C6A' C5A' H5A' 119.2
C4A' C5A' C6A' 121.5(5)
C4A' C5A' H5A' 119.2
N1B C7B H7B 116.8
N1B C7B C6B 126.3(6)
C6B C7B H7B 116.8
C1B C6B C7B 122.6(6)
C1B C6B C5B 119.4(6)
C5B C6B C7B 118.0(6)
C15A C14A N3A' 123.2(5)
C19A C14A N3A' 116.5(5)
C19A C14A C15A 120.3(5)
C10B C9B H9B 119.9
C8B C9B H9B 119.9
C8B C9B C10B 120.2(5)
O1B C1B C6B 122.6(5)
O1B C1B C2B 118.9(6)
C6B C1B C2B 118.4(6)
C8A C2 H2 120.1
C8A C2 C3 119.7(5)
C3 C2 H2 120.1
C1A C2A H2A 119.5
C3A C2A C1A 121.1(5)
C3A C2A H2A 119.5
C13B C8B' N1B' 120.1(5)
C9B' C8B' N1B' 119.8(5)
C9B' C8B' C13B 119.7(5)
C1 C3 C2 119.7(5)
C1 C3 H3 120.2
C2 C3 H3 120.2
O1B' C1B' C6B' 123.3(5)
O1B' C1B' C2B' 118.9(6)
C6B' C1B' C2B' 117.8(6)
C6A C5A H5A 118.9
C4A C5A C6A 122.3(5)
C4A C5A H5A 118.9
C9A C4 C1 119.5(5)
C9A C4 H4 120.2
C1 C4 H4 120.2
C1A' C2A' H2A' 119.6
C3A' C2A' C1A' 120.8(5)
C3A' C2A' H2A' 119.6
C2A' C3A' H3A' 119.8
C2A' C3A' C4A' 120.4(5)
C4A' C3A' H3A' 119.8
N3B' N2B' C5 106.5(6)
C11B C10B H10B 119.6
C9B C10B C11B 120.8(5)
C9B C10B H10B 119.6
C13B C12B H12B 119.7
C5 C12B C13B 120.5(6)
C5 C12B H12B 119.7
C2A C3A H3A 119.4
C2A C3A C4A 121.1(5)
C4A C3A H3A 119.4
N2B' N3B' C12 105.9(7)
C9B C8B N1B 121.1(5)
C9B C8B C9 119.0(5)
C9 C8B N1B 119.9(5)
C5A' C4A' C3A' 120.1(5)
C5A' C4A' H4A' 120.0
C3A' C4A' H4A' 120.0
C12B C5 N2B' 113.8(6)
C12B C5 C7 120.9(6)
C7 C5 N2B' 125.1(7)
C14B C19B H19B 120.0
C18B C19B H19B 120.0
C18B C19B C14B 120.0(6)
C19B C14B N3B 114.1(6)
C15B C14B N3B 126.3(6)
C15B C14B C19B 119.4(6)
C5A C4A C3A 118.5(5)
C5A C4A H4A 120.7
C3A C4A H4A 120.7
C10 C6 N3A 115.8(6)
C10 C6 C11 120.3(6)
C11 C6 N3A 123.9(6)
C6B' C5B' H5B' 119.7
C4B' C5B' C6B' 120.7(6)
C4B' C5B' H5B' 119.7
C19B C18B H18B 119.9
C17B C18B C19B 120.2(6)
C17B C18B H18B 119.9
C14A C15A H15A 120.2
C14A C15A C16A 119.7(6)
C16A C15A H15A 120.2
C6B C5B H5B 119.7
C4B C5B C6B 120.7(7)
C4B C5B H5B 119.7
C1B C2B H2B 119.4
C3B C2B C1B 121.2(7)
C3B C2B H2B 119.4
C14A C19A H19A 120.1
C14A C19A C18A 119.8(6)
C18A C19A H19A 120.1
C5B' C4B' H4B' 119.6
C5B' C4B' C3B' 120.8(6)
C3B' C4B' H4B' 119.6
C8B' C9B' H9B' 119.8
C8B' C9B' C7 120.5(6)
C7 C9B' H9B' 119.8
C4B' C3B' H3B' 119.9
C2B' C3B' C4B' 120.2(6)
C2B' C3B' H3B' 119.9
C5 C7 C9B' 118.4(6)
C5 C7 H7 120.8
C9B' C7 H7 120.8
C1B' C2B' H2B' 119.6
C3B' C2B' C1B' 120.8(6)
C3B' C2B' H2B' 119.6
C18B C17B H17B 119.9
C18B C17B C16B 120.3(6)
C16B C17B H17B 119.9
C14B C15B H15B 119.8
C14B C15B C16B 120.3(6)
C16B C15B H15B 119.8
C5B C4B H4B 120.4
C5B C4B C3B 119.1(7)
C3B C4B H4B 120.4
C11B C8 H8 119.7
C9 C8 C11B 120.7(6)
C9 C8 H8 119.7
C8B C9 H9 120.0
C8 C9 C8B 120.1(6)
C8 C9 H9 120.0
C6 C10 H10 119.7
C6 C10 C15 120.5(7)
C15 C10 H10 119.7
C6 C11 H11 121.1
C6 C11 C14 117.8(7)
C14 C11 H11 121.1
C14 C17A H17A 120.0
C15 C17A H17A 120.0
C15 C17A C14 120.0(7)
C2B C3B C4B 121.2(7)
C2B C3B H3B 119.4
C4B C3B H3B 119.4
C15A C16A H16A 119.7
C13 C16A C15A 120.5(6)
C13 C16A H16A 119.7
C19A C18A H18A 120.0
C13 C18A C19A 120.0(6)
C13 C18A H18A 120.0
C16 C12 N3B' 127.7(8)
C18 C12 N3B' 111.7(8)
C18 C12 C16 120.6(7)
C16A C13 H13 120.1
C18A C13 C16A 119.7(6)
C18A C13 H13 120.1
C11 C14 H14 119.3
C17A C14 C11 121.4(7)
C17A C14 H14 119.3
C17B C16B C15B 119.8(6)
C17B C16B H16B 120.1
C15B C16B H16B 120.1
C10 C15 H15 120.0
C17A C15 C10 119.9(7)
C17A C15 H15 120.0
C12 C16 H16 120.0
C12 C16 C1C 120.1(8)
C1C C16 H16 120.0
C18 C17 H17 119.0
C19 C17 H17 119.0
C19 C17 C18 122.1(8)
C12 C18 C17 118.3(8)
C12 C18 H18 120.8
C17 C18 H18 120.8
C17 C19 H19 120.0
C17 C19 C1C 120.0(8)
C1C C19 H19 120.0
C16 C1C H1C 120.5
C19 C1C C16 119.0(8)
C19 C1C H1C 120.5

loop_
_geom_bond_atom_site_label_1
_geom_bond_atom_site_label_2
_geom_bond_distance
Fe1A O1A 1.907(3)
Fe1A O1A' 1.886(3)
Fe1A O005 1.774(3)
Fe1A N1A' 2.147(4)
Fe1A N1A 2.152(4)
Fe1B O005 1.775(3)
Fe1B O1B 1.899(3)
Fe1B O1B' 1.901(3)
Fe1B N1B' 2.143(4)
Fe1B N1B 2.184(4)
O1A C1A 1.317(5)
O1A' C1A' 1.323(5)
O1B C1B 1.327(6)
O1B' C1B' 1.320(6)
N1A' C7A' 1.289(5)
N1A' C8A' 1.433(5)
N1B' C7B' 1.287(5)
N1B' C8B' 1.432(6)
N1A C8A 1.437(6)
N1A C7A 1.293(5)
N1B C7B 1.290(6)
N1B C8B 1.421(6)
N2A' N3A' 1.248(5)
N2A' C11A 1.426(6)
N3A' C14A 1.438(6)
N3A N2A 1.240(5)
N3A C6 1.445(6)
N2A C1 1.444(6)
C13A H13A 0.9300
C13A C12A 1.378(6)
C13A C8A' 1.390(6)
C12A H12A 0.9300
C12A C11A 1.383(6)
N2B N3B 1.244(5)
N2B C11B 1.443(6)
C6A' C7A' 1.435(6)
C6A' C1A' 1.412(6)
C6A' C5A' 1.408(6)
C7A' H7A' 0.9300
C8A' C9A' 1.380(6)
C8A C9A 1.380(6)
C8A C2 1.383(6)
C7B' H7B' 0.9300
C7B' C6B' 1.440(7)
C1A' C2A' 1.401(6)
C1A C6A 1.415(6)
C1A C2A 1.400(6)
C6A C7A 1.434(6)
C6A C5A 1.388(6)
C13B H13B 0.9300
C13B C8B' 1.373(7)
C13B C12B 1.370(7)
C10A H10A 0.9300
C10A C9A' 1.381(6)
C10A C11A 1.381(6)
C7A H7A 0.9300
N3B C14B 1.435(7)
C9A' H9A' 0.9300
C9A H9A 0.9300
C9A C4 1.375(6)
C11B C10B 1.379(7)
C11B C8 1.375(7)
C1 C3 1.373(7)
C1 C4 1.389(7)
C6B' C1B' 1.408(7)
C6B' C5B' 1.411(7)
C5A' H5A' 0.9300
C5A' C4A' 1.359(6)
C7B H7B 0.9300
C7B C6B 1.443(7)
C6B C1B 1.396(7)
C6B C5B 1.414(7)
C14A C15A 1.369(7)
C14A C19A 1.365(6)
C9B H9B 0.9300
C9B C10B 1.379(7)
C9B C8B 1.377(6)
C1B C2B 1.402(7)
C2 H2 0.9300
C2 C3 1.391(7)
C2A H2A 0.9300
C2A C3A 1.363(6)
C8B' C9B' 1.365(7)
C3 H3 0.9300
C1B' C2B' 1.410(7)
C5A H5A 0.9300
C5A C4A 1.371(7)
C4 H4 0.9300
C2A' H2A' 0.9300
C2A' C3A' 1.372(6)
C3A' H3A' 0.9300
C3A' C4A' 1.379(6)
N2B' N3B' 1.184(6)
N2B' C5 1.531(7)
C10B H10B 0.9300
C12B H12B 0.9300
C12B C5 1.348(7)
C3A H3A 0.9300
C3A C4A 1.384(7)
N3B' C12 1.532(8)
C8B C9 1.401(7)
C4A' H4A' 0.9300
C5 C7 1.378(8)
C19B H19B 0.9300
C19B C14B 1.379(7)
C19B C18B 1.375(7)
C14B C15B 1.369(7)
C4A H4A 0.9300
C6 C10 1.345(7)
C6 C11 1.377(8)
C5B' H5B' 0.9300
C5B' C4B' 1.348(7)
C18B H18B 0.9300
C18B C17B 1.360(7)
C15A H15A 0.9300
C15A C16A 1.371(7)
C5B H5B 0.9300
C5B C4B 1.378(8)
C2B H2B 0.9300
C2B C3B 1.359(8)
C19A H19A 0.9300
C19A C18A 1.383(7)
C4B' H4B' 0.9300
C4B' C3B' 1.381(8)
C9B' H9B' 0.9300
C9B' C7 1.393(7)
C3B' H3B' 0.9300
C3B' C2B' 1.380(7)
C7 H7 0.9300
C2B' H2B' 0.9300
C17B H17B 0.9300
C17B C16B 1.368(8)
C15B H15B 0.9300
C15B C16B 1.379(8)
C4B H4B 0.9300
C4B C3B 1.381(9)
C8 H8 0.9300
C8 C9 1.374(7)
C9 H9 0.9300
C10 H10 0.9300
C10 C15 1.384(8)
C11 H11 0.9300
C11 C14 1.390(8)
C17A H17A 0.9300
C17A C14 1.350(8)
C17A C15 1.337(9)
C3B H3B 0.9300
C16A H16A 0.9300
C16A C13 1.370(8)
C18A H18A 0.9300
C18A C13 1.367(8)
C12 C16 1.375(9)
C12 C18 1.363(9)
C13 H13 0.9300
C14 H14 0.9300
C16B H16B 0.9300
C15 H15 0.9300
C16 H16 0.9300
C16 C1C 1.380(8)
C17 H17 0.9300
C17 C18 1.369(9)
C17 C19 1.349(9)
C18 H18 0.9300
C19 H19 0.9300
C19 C1C 1.369(9)
C1C H1C 0.9300
